data_7015347
loop_
_publ_author_name
'Kopylovich, Maximilian N.'
'Nunes, Andreia C. C.'
'Mahmudov, Kamran T.'
'Haukka, Matti'
'Mac Leod, Tatiana C. O.'
'Martins, Lu\'isa M D R S'
'Kuznetsov, Maxim L.'
'Pombeiro, Armando J. L.'

_publ_section_title
;
 Complexes of copper(II) with 3-(ortho-substituted
 phenylhydrazo)pentane-2,4-diones: syntheses, properties and catalytic
 activity for cyclohexane oxidation.
;
_journal_issue 12
_journal_name_full 'Dalton transactions (Cambridge, England : 2003)'
_journal_page_first 2822
_journal_page_last 2836
_journal_paper_doi 10.1039/c0dt01527j
_journal_volume 40
_journal_year 2011
_chemical_formula_moiety 'C4 H16 Cu N8 O4, 2(C11 H11 N2 O5 S), 6(H2 O)'
_chemical_formula_sum 'C26 H50 Cu N12 O20 S2'
_chemical_formula_weight 978.44
_chemical_name_systematic
;
?
;
_space_group_IT_number 2
_symmetry_cell_setting triclinic
_symmetry_space_group_name_Hall '-P 1'
_symmetry_space_group_name_H-M 'P -1'
_atom_sites_solution_hydrogens geom
_atom_sites_solution_primary direct
_atom_sites_solution_secondary difmap
_audit_creation_method SHELXL-97
_cell_angle_alpha 108.578(7)
_cell_angle_beta 100.618(7)
_cell_angle_gamma 104.892(5)
_cell_formula_units_Z 1
_cell_length_a 6.9100(6)
_cell_length_b 12.0491(13)
_cell_length_c 14.337(2)
_cell_measurement_reflns_used 1556
_cell_measurement_temperature 100(2)
_cell_measurement_theta_max 27.36
_cell_measurement_theta_min 2.89
_cell_volume 1046.3(2)
_computing_cell_refinement 'SAINT (Bruker AXS, 2009)'
_computing_data_collection 'APEX2 (Bruker AXS, 2009)'
_computing_data_reduction 'SAINT (Bruker AXS, 2009)'
_computing_molecular_graphics 'Diamond v.3.2d (Brandenburg, 2010)'
_computing_publication_material 'SHELXL-97 (Sheldrick, 2008)'
_computing_structure_refinement 'SHELXL-97 (Sheldrick, 2008)'
_computing_structure_solution 'SHELXS-97 (Sheldrick, 2008)'
_diffrn_ambient_temperature 100(2)
_diffrn_detector_area_resol_mean 16
_diffrn_measured_fraction_theta_full 0.976
_diffrn_measured_fraction_theta_max 0.976
_diffrn_measurement_device '62mm x 62mm CCD camera on three-circle goniostat'
_diffrn_measurement_device_type 'Bruker SMART APEX II CCD'
_diffrn_measurement_method '\f scans and \w scans'
_diffrn_radiation_monochromator 'flat graphite crystal'
_diffrn_radiation_source 'fine-focus sealed tube'
_diffrn_radiation_type MoK\a
_diffrn_radiation_wavelength 0.71073
_diffrn_reflns_av_R_equivalents 0.0473
_diffrn_reflns_av_sigmaI/netI 0.1218
_diffrn_reflns_limit_h_max 7
_diffrn_reflns_limit_h_min -8
_diffrn_reflns_limit_k_max 15
_diffrn_reflns_limit_k_min -15
_diffrn_reflns_limit_l_max 15
_diffrn_reflns_limit_l_min -18
_diffrn_reflns_number 8178
_diffrn_reflns_theta_full 27.50
_diffrn_reflns_theta_max 27.50
_diffrn_reflns_theta_min 1.57
_exptl_absorpt_coefficient_mu 0.713
_exptl_absorpt_correction_T_max 0.9465
_exptl_absorpt_correction_T_min 0.8226
_exptl_absorpt_correction_type multi-scan
_exptl_absorpt_process_details 'SADABS (Sheldrick, 2008)'
_exptl_crystal_colour yellow
_exptl_crystal_density_diffrn 1.553
_exptl_crystal_density_method 'not measured'
_exptl_crystal_description plate
_exptl_crystal_F_000 511
_exptl_crystal_size_max 0.28
_exptl_crystal_size_mid 0.09
_exptl_crystal_size_min 0.08
_refine_diff_density_max 0.454
_refine_diff_density_min -0.578
_refine_diff_density_rms 0.085
_refine_ls_extinction_method none
_refine_ls_goodness_of_fit_ref 0.854
_refine_ls_hydrogen_treatment constr
_refine_ls_matrix_type full
_refine_ls_number_parameters 279
_refine_ls_number_reflns 4674
_refine_ls_number_restraints 0
_refine_ls_restrained_S_all 0.854
_refine_ls_R_factor_all 0.0878
_refine_ls_R_factor_gt 0.0432
_refine_ls_shift/su_max 0.000
_refine_ls_shift/su_mean 0.000
_refine_ls_structure_factor_coef Fsqd
_refine_ls_weighting_details 'calc w=1/[\s^2^(Fo^2^)+(0.0208P)^2^+0.0000P] where P=(Fo^2^+2Fc^2^)/3'
_refine_ls_weighting_scheme calc
_refine_ls_wR_factor_gt 0.0705
_refine_ls_wR_factor_ref 0.0801
_reflns_number_gt 2833
_reflns_number_total 4674
_reflns_threshold_expression >2sigma(I)
_cod_data_source_file c0dt01527j.txt
_cod_data_source_block 14
_cod_database_code 7015347

loop_
_symmetry_equiv_pos_as_xyz
'x, y, z'
'-x, -y, -z'

loop_
_atom_site_label
_atom_site_type_symbol
_atom_site_fract_x
_atom_site_fract_y
_atom_site_fract_z
_atom_site_U_iso_or_equiv
_atom_site_adp_type
_atom_site_occupancy
_atom_site_symmetry_multiplicity
_atom_site_calc_flag
_atom_site_refinement_flags
_atom_site_disorder_assembly
_atom_site_disorder_group
Cu1 Cu 0.0000 0.5000 0.5000 0.01162(14) Uani 1 2 d S . .
S1 S 0.10174(10) 0.32918(7) 0.75791(6) 0.01337(18) Uani 1 1 d . . .
O1 O -0.0926(3) 0.35538(19) 0.74612(16) 0.0204(5) Uani 1 1 d . . .
O2 O 0.0817(3) 0.20365(18) 0.69674(16) 0.0227(5) Uani 1 1 d . . .
O3 O 0.2674(3) 0.42175(18) 0.74452(16) 0.0173(5) Uani 1 1 d . . .
O4 O 0.3050(3) 0.98815(19) 1.08449(17) 0.0243(6) Uani 1 1 d . . .
O5 O 0.1190(3) 0.66738(19) 0.81701(16) 0.0195(5) Uani 1 1 d . . .
O6 O 0.2512(2) 0.54582(17) 0.61580(15) 0.0172(5) Uani 1 1 d . . .
H6O H 0.3122 0.6205 0.6601 0.026 Uiso 1 1 d R . .
H6P H 0.2285 0.4968 0.6477 0.026 Uiso 1 1 d R . .
O7 O -0.2884(3) 0.75289(17) 0.57523(15) 0.0175(5) Uani 1 1 d . . .
H7O H -0.2857 0.6801 0.5621 0.026 Uiso 1 1 d R . .
H7P H -0.3539 0.7516 0.5145 0.026 Uiso 1 1 d R . .
O8 O -0.1759(3) 0.57407(17) 0.62321(15) 0.0171(5) Uani 1 1 d . . .
H8O H -0.2764 0.5077 0.6061 0.026 Uiso 1 1 d R . .
H8P H -0.0965 0.5953 0.6845 0.026 Uiso 1 1 d R . .
O9 O 0.5181(3) 0.78118(19) 0.73064(18) 0.0356(7) Uani 1 1 d . . .
H9O H 0.5941 0.7871 0.6913 0.053 Uiso 1 1 d R . .
H9P H 0.5634 0.8474 0.7847 0.053 Uiso 1 1 d R . .
O10 O -0.4510(3) 0.36591(17) 0.63445(15) 0.0181(5) Uani 1 1 d . . .
H10O H -0.3576 0.3396 0.6550 0.027 Uiso 1 1 d R . .
H10P H -0.5272 0.3781 0.6724 0.027 Uiso 1 1 d R . .
N1 N 0.2135(3) 0.5662(2) 0.94346(19) 0.0157(6) Uani 1 1 d . . .
H1N H 0.1675 0.5765 0.8855 0.023 Uiso 1 1 d R . .
N2 N 0.2627(3) 0.6762(2) 1.01653(19) 0.0139(6) Uani 1 1 d . . .
N3 N -0.1057(3) 0.3342(2) 0.50184(19) 0.0150(6) Uani 1 1 d . . .
N4 N -0.3004(3) 0.1220(2) 0.48066(19) 0.0155(6) Uani 1 1 d . . .
N5 N -0.0734(3) 0.0433(2) 0.39551(19) 0.0181(6) Uani 1 1 d . . .
H5N H -0.0028 0.1108 0.3883 0.027 Uiso 1 1 d R . .
H5M H -0.0466 -0.0249 0.3654 0.027 Uiso 1 1 d R . .
N6 N -0.3472(3) -0.0853(2) 0.42167(19) 0.0163(6) Uani 1 1 d . . .
H6M H -0.3225 -0.1495 0.3868 0.024 Uiso 1 1 d R . .
H6N H -0.4567 -0.0987 0.4424 0.024 Uiso 1 1 d R . .
C1 C 0.1843(4) 0.3488(3) 0.8885(2) 0.0128(7) Uani 1 1 d . . .
C2 C 0.2017(4) 0.2491(3) 0.9131(2) 0.0156(7) Uani 1 1 d . . .
H2 H 0.1718 0.1708 0.8595 0.019 Uiso 1 1 calc R . .
C3 C 0.2615(4) 0.2610(3) 1.0139(2) 0.0177(7) Uani 1 1 d . . .
H3 H 0.2733 0.1917 1.0294 0.021 Uiso 1 1 calc R . .
C4 C 0.3046(4) 0.3751(3) 1.0927(2) 0.0181(8) Uani 1 1 d . . .
H4 H 0.3458 0.3835 1.1623 0.022 Uiso 1 1 calc R . .
C5 C 0.2878(4) 0.4757(3) 1.0705(2) 0.0166(7) Uani 1 1 d . . .
H5 H 0.3163 0.5532 1.1249 0.020 Uiso 1 1 calc R . .
C6 C 0.2291(4) 0.4651(3) 0.9686(2) 0.0133(7) Uani 1 1 d . . .
C7 C 0.2457(4) 0.7732(3) 0.9957(2) 0.0135(7) Uani 1 1 d . . .
C8 C 0.3125(4) 0.8895(3) 1.0894(2) 0.0166(7) Uani 1 1 d . . .
C9 C 0.3913(4) 0.8825(3) 1.1910(2) 0.0200(8) Uani 1 1 d . . .
H9A H 0.4179 0.9625 1.2463 0.030 Uiso 1 1 calc R . .
H9B H 0.5214 0.8635 1.1942 0.030 Uiso 1 1 calc R . .
H9C H 0.2861 0.8168 1.1991 0.030 Uiso 1 1 calc R . .
C10 C 0.1665(4) 0.7679(3) 0.8912(2) 0.0162(7) Uani 1 1 d . . .
C11 C 0.1376(4) 0.8771(3) 0.8701(3) 0.0243(8) Uani 1 1 d . . .
H11A H 0.0795 0.8525 0.7960 0.036 Uiso 1 1 calc R . .
H11B H 0.2730 0.9441 0.8948 0.036 Uiso 1 1 calc R . .
H11C H 0.0413 0.9063 0.9058 0.036 Uiso 1 1 calc R . .
C12 C -0.1938(4) 0.2336(3) 0.4901(2) 0.0124(7) Uani 1 1 d . . .
C14 C -0.2363(4) 0.0281(3) 0.4327(2) 0.0137(7) Uani 1 1 d . . .

loop_
_atom_site_aniso_label
_atom_site_aniso_U_11
_atom_site_aniso_U_22
_atom_site_aniso_U_33
_atom_site_aniso_U_23
_atom_site_aniso_U_13
_atom_site_aniso_U_12
Cu1 0.0123(3) 0.0072(3) 0.0138(3) 0.0037(3) 0.0037(2) 0.0013(2)
S1 0.0140(4) 0.0127(4) 0.0139(5) 0.0044(4) 0.0049(3) 0.0057(3)
O1 0.0157(10) 0.0291(14) 0.0205(14) 0.0093(11) 0.0062(9) 0.0137(9)
O2 0.0371(12) 0.0142(12) 0.0157(13) 0.0017(10) 0.0088(10) 0.0114(9)
O3 0.0168(10) 0.0194(12) 0.0157(13) 0.0079(10) 0.0056(9) 0.0039(9)
O4 0.0333(13) 0.0130(12) 0.0189(14) 0.0007(11) 0.0016(10) 0.0066(10)
O5 0.0248(11) 0.0194(13) 0.0124(13) 0.0059(11) 0.0017(9) 0.0074(9)
O6 0.0173(10) 0.0091(11) 0.0195(13) 0.0030(10) 0.0038(9) -0.0005(8)
O7 0.0191(10) 0.0136(12) 0.0204(13) 0.0077(10) 0.0045(9) 0.0057(8)
O8 0.0179(10) 0.0135(12) 0.0154(13) 0.0043(10) 0.0015(9) 0.0021(8)
O9 0.0375(13) 0.0208(14) 0.0316(16) -0.0035(12) 0.0199(11) -0.0067(10)
O10 0.0158(10) 0.0196(12) 0.0226(14) 0.0077(11) 0.0093(9) 0.0097(9)
N1 0.0142(12) 0.0198(15) 0.0101(15) 0.0029(12) 0.0032(10) 0.0050(10)
N2 0.0079(12) 0.0139(14) 0.0131(15) -0.0016(12) 0.0041(10) 0.0005(10)
N3 0.0171(13) 0.0105(14) 0.0200(16) 0.0063(12) 0.0091(11) 0.0058(11)
N4 0.0149(12) 0.0074(13) 0.0235(17) 0.0045(12) 0.0079(11) 0.0027(10)
N5 0.0201(13) 0.0075(14) 0.0286(18) 0.0063(13) 0.0133(12) 0.0043(10)
N6 0.0159(13) 0.0094(14) 0.0211(16) 0.0039(12) 0.0058(11) 0.0025(10)
C1 0.0086(14) 0.0191(18) 0.0128(17) 0.0065(14) 0.0058(11) 0.0059(12)
C2 0.0105(14) 0.0167(17) 0.022(2) 0.0101(15) 0.0057(12) 0.0046(12)
C3 0.0105(15) 0.0235(19) 0.024(2) 0.0152(16) 0.0057(13) 0.0062(13)
C4 0.0086(14) 0.029(2) 0.0151(19) 0.0103(16) 0.0016(12) 0.0026(13)
C5 0.0090(14) 0.0230(19) 0.0150(18) 0.0050(15) 0.0033(12) 0.0038(12)
C6 0.0077(13) 0.0146(17) 0.0187(19) 0.0068(15) 0.0061(12) 0.0035(11)
C7 0.0102(14) 0.0158(17) 0.0128(18) 0.0032(14) 0.0033(12) 0.0047(12)
C8 0.0102(14) 0.0186(18) 0.0176(19) 0.0042(15) 0.0055(12) 0.0016(12)
C9 0.0216(16) 0.0151(18) 0.0160(19) 0.0001(15) 0.0014(13) 0.0046(13)
C10 0.0086(14) 0.0175(18) 0.0200(19) 0.0052(15) 0.0058(12) 0.0018(12)
C11 0.0279(18) 0.025(2) 0.020(2) 0.0091(16) 0.0033(14) 0.0091(14)
C12 0.0131(14) 0.0180(18) 0.0111(17) 0.0068(14) 0.0069(12) 0.0093(12)
C14 0.0145(15) 0.0107(16) 0.0103(17) 0.0032(14) -0.0014(12) -0.0002(12)

loop_
_atom_type_symbol
_atom_type_description
_atom_type_scat_dispersion_real
_atom_type_scat_dispersion_imag
_atom_type_scat_source
C C 0.0033 0.0016 'International Tables Vol C Tables 4.2.6.8 and 6.1.1.4'
H H 0.0000 0.0000 'International Tables Vol C Tables 4.2.6.8 and 6.1.1.4'
N N 0.0061 0.0033 'International Tables Vol C Tables 4.2.6.8 and 6.1.1.4'
O O 0.0106 0.0060 'International Tables Vol C Tables 4.2.6.8 and 6.1.1.4'
S S 0.1246 0.1234 'International Tables Vol C Tables 4.2.6.8 and 6.1.1.4'
Cu Cu 0.3201 1.2651 'International Tables Vol C Tables 4.2.6.8 and 6.1.1.4'

loop_
_geom_angle_atom_site_label_1
_geom_angle_atom_site_label_2
_geom_angle_atom_site_label_3
_geom_angle
_geom_angle_site_symmetry_1
_geom_angle_site_symmetry_3
_geom_angle_publ_flag
N3 Cu1 N3 180.0 2_566 . ?
N3 Cu1 O6 90.97(9) 2_566 2_566 ?
N3 Cu1 O6 89.03(9) . 2_566 ?
N3 Cu1 O6 89.04(9) 2_566 . ?
N3 Cu1 O6 90.96(9) . . yes
O6 Cu1 O6 180.00(12) 2_566 . ?
N3 Cu1 O8 89.32(8) 2_566 2_566 ?
N3 Cu1 O8 90.68(8) . 2_566 ?
O6 Cu1 O8 88.63(7) 2_566 2_566 ?
O6 Cu1 O8 91.37(7) . 2_566 ?
N3 Cu1 O8 90.68(8) 2_566 . ?
N3 Cu1 O8 89.32(8) . . yes
O6 Cu1 O8 91.37(7) 2_566 . ?
O6 Cu1 O8 88.63(7) . . yes
O8 Cu1 O8 180.000(1) 2_566 . ?
O2 S1 O1 114.56(12) . . ?
O2 S1 O3 112.04(13) . . ?
O1 S1 O3 111.90(13) . . ?
O2 S1 C1 106.82(14) . . ?
O1 S1 C1 105.06(13) . . ?
O3 S1 C1 105.66(12) . . ?
Cu1 O6 H6O 122.1 . . ?
Cu1 O6 H6P 110.0 . . ?
H6O O6 H6P 108.7 . . ?
H7O O7 H7P 104.6 . . ?
Cu1 O8 H8O 98.5 . . ?
Cu1 O8 H8P 109.6 . . ?
H8O O8 H8P 111.1 . . ?
H9O O9 H9P 110.0 . . ?
H10O O10 H10P 114.5 . . ?
N2 N1 C6 120.0(3) . . ?
N2 N1 H1N 104.5 . . ?
C6 N1 H1N 135.3 . . ?
N1 N2 C7 121.7(3) . . ?
C12 N3 Cu1 169.1(2) . . ?
C12 N4 C14 117.1(2) . . ?
C14 N5 H5N 127.3 . . ?
C14 N5 H5M 115.8 . . ?
H5N N5 H5M 116.1 . . ?
C14 N6 H6M 121.4 . . ?
C14 N6 H6N 121.6 . . ?
H6M N6 H6N 116.6 . . ?
C2 C1 C6 119.2(3) . . ?
C2 C1 S1 120.0(2) . . ?
C6 C1 S1 120.8(2) . . ?
C3 C2 C1 121.3(3) . . ?
C3 C2 H2 119.4 . . ?
C1 C2 H2 119.4 . . ?
C2 C3 C4 119.7(3) . . ?
C2 C3 H3 120.2 . . ?
C4 C3 H3 120.2 . . ?
C5 C4 C3 120.3(3) . . ?
C5 C4 H4 119.8 . . ?
C3 C4 H4 119.8 . . ?
C4 C5 C6 120.5(3) . . ?
C4 C5 H5 119.7 . . ?
C6 C5 H5 119.7 . . ?
C5 C6 N1 121.9(3) . . ?
C5 C6 C1 119.0(3) . . ?
N1 C6 C1 119.0(3) . . ?
N2 C7 C10 124.0(3) . . ?
N2 C7 C8 113.1(3) . . ?
C10 C7 C8 122.9(3) . . ?
O4 C8 C7 121.9(3) . . ?
O4 C8 C9 120.5(3) . . ?
C7 C8 C9 117.6(3) . . ?
C8 C9 H9A 109.5 . . ?
C8 C9 H9B 109.5 . . ?
H9A C9 H9B 109.5 . . ?
C8 C9 H9C 109.5 . . ?
H9A C9 H9C 109.5 . . ?
H9B C9 H9C 109.5 . . ?
O5 C10 C7 118.6(3) . . ?
O5 C10 C11 118.5(3) . . ?
C7 C10 C11 122.9(3) . . ?
C10 C11 H11A 109.5 . . ?
C10 C11 H11B 109.5 . . ?
H11A C11 H11B 109.5 . . ?
C10 C11 H11C 109.5 . . ?
H11A C11 H11C 109.5 . . ?
H11B C11 H11C 109.5 . . ?
N3 C12 N4 176.5(3) . . ?
N6 C14 N5 119.4(3) . . ?
N6 C14 N4 116.8(3) . . ?
N5 C14 N4 123.8(3) . . ?

loop_
_geom_bond_atom_site_label_1
_geom_bond_atom_site_label_2
_geom_bond_distance
_geom_bond_site_symmetry_2
_geom_bond_publ_flag
Cu1 N3 1.953(2) 2_566 ?
Cu1 N3 1.954(2) . yes
Cu1 O6 1.9838(18) 2_566 ?
Cu1 O6 1.9838(18) . yes
Cu1 O8 2.3956(19) 2_566 ?
Cu1 O8 2.3956(19) . yes
S1 O2 1.442(2) . ?
S1 O1 1.4492(18) . ?
S1 O3 1.467(2) . ?
S1 C1 1.773(3) . ?
O4 C8 1.227(4) . ?
O5 C10 1.246(3) . ?
O6 H6O 0.8563 . ?
O6 H6P 0.8566 . ?
O7 H7O 0.8426 . ?
O7 H7P 0.8974 . ?
O8 H8O 0.8416 . ?
O8 H8P 0.8638 . ?
O9 H9O 0.8450 . ?
O9 H9P 0.8508 . ?
O10 H10O 0.8360 . ?
O10 H10P 0.8308 . ?
N1 N2 1.312(3) . ?
N1 C6 1.400(4) . ?
N1 H1N 0.8912 . ?
N2 C7 1.323(4) . ?
N3 C12 1.150(3) . ?
N4 C12 1.306(4) . ?
N4 C14 1.350(3) . ?
N5 C14 1.328(3) . ?
N5 H5N 0.8828 . ?
N5 H5M 0.8812 . ?
N6 C14 1.326(3) . ?
N6 H6M 0.8541 . ?
N6 H6N 0.8587 . ?
C1 C2 1.382(4) . ?
C1 C6 1.414(4) . ?
C2 C3 1.376(4) . ?
C2 H2 0.9500 . ?
C3 C4 1.389(4) . ?
C3 H3 0.9500 . ?
C4 C5 1.375(4) . ?
C4 H4 0.9500 . ?
C5 C6 1.397(4) . ?
C5 H5 0.9500 . ?
C7 C10 1.473(4) . ?
C7 C8 1.489(4) . ?
C8 C9 1.495(4) . ?
C9 H9A 0.9800 . ?
C9 H9B 0.9800 . ?
C9 H9C 0.9800 . ?
C10 C11 1.492(4) . ?
C11 H11A 0.9800 . ?
C11 H11B 0.9800 . ?
C11 H11C 0.9800 . ?

loop_
_geom_hbond_atom_site_label_D
_geom_hbond_atom_site_label_H
_geom_hbond_atom_site_label_A
_geom_hbond_distance_DH
_geom_hbond_distance_HA
_geom_hbond_distance_DA
_geom_hbond_angle_DHA
_geom_hbond_site_symmetry_A
_geom_hbond_publ_flag
O6 H6O O9 0.86 1.90 2.715(3) 159.2 . yes
O6 H6P O3 0.86 1.90 2.724(3) 161.5 . yes
O6 H6P S1 0.86 3.00 3.848(2) 173.5 . yes
O7 H7O O8 0.84 1.98 2.707(3) 143.2 . yes
O7 H7P O10 0.90 2.10 2.875(3) 143.9 2_466 yes
O7 H7P N6 0.90 2.70 3.409(3) 137.0 1_565 yes
O8 H8O O10 0.84 2.03 2.802(3) 152.9 . yes
O8 H8P O5 0.86 1.95 2.808(3) 169.0 . yes
O9 H9O O7 0.85 1.96 2.778(3) 163.4 1_655 yes
O9 H9P O4 0.85 2.09 2.934(3) 176.0 2_677 yes
O10 H10O O1 0.84 1.97 2.746(3) 154.4 . yes
O10 H10P O3 0.83 1.98 2.803(3) 168.6 1_455 yes
N1 H1N O5 0.89 1.74 2.565(3) 152.6 . yes
N5 H5N O7 0.88 2.09 2.874(3) 146.8 2_566 yes
N5 H5M O2 0.88 1.98 2.825(3) 160.2 2_556 yes
N6 H6M O2 0.85 2.33 3.038(3) 140.7 2_556 yes
N6 H6M O10 0.85 2.56 3.074(3) 119.6 2_456 yes
N6 H6N N4 0.86 2.18 3.031(3) 170.8 2_456 yes
